data_7213079
loop_
_publ_author_name
'Balnaves, Andrew S.'
'Gelbrich, Thomas'
'Hursthouse, Michael B.'
'Light, Mark E.'
'Palmer, Michael J.'
'Percy, Jonathan M.'

_publ_section_title
;
 The generation of difluoroenolates from trifluoroethanol and reproducible
 syntheses of \a,\a-difluoro-\b-hydroxy ketones
;
_journal_issue 17
_journal_name_full 'Journal of the Chemical Society, Perkin Transactions 1'
_journal_page_first 2525
_journal_paper_doi 10.1039/a902966d
_journal_year 1999
_chemical_formula_sum 'C20 H21 F2 N O3'
_chemical_formula_weight 361.38
_chemical_name_systematic
; 
 ? 
;
_space_group_IT_number 2
_symmetry_cell_setting triclinic
_symmetry_space_group_name_Hall '-P 1'
_symmetry_space_group_name_H-M 'P -1'
_atom_sites_solution_hydrogens geom
_atom_sites_solution_primary direct
_atom_sites_solution_secondary difmap
_audit_creation_method SHELXL
_cell_angle_alpha 80.96(3)
_cell_angle_beta 76.495(11)
_cell_angle_gamma 70.767(13)
_cell_formula_units_Z 2
_cell_length_a 7.7023(13)
_cell_length_b 9.925(2)
_cell_length_c 13.356(2)
_cell_measurement_temperature 150(2)
_cell_volume 933.8(3)
_computing_structure_refinement 'SHELXL-92 (Sheldrick, 1993)'
_computing_structure_solution 'SHELXS-86 (Sheldrick, 1990)'
_diffrn_ambient_temperature 150(2)
_diffrn_measurement_device 'Enraf Nonius FAST TV area detector'
_diffrn_radiation_monochromator graphite
_diffrn_radiation_source 'Enraf Nonius FR591 rotating anode'
_diffrn_radiation_type MoK\a
_diffrn_radiation_wavelength 0.71069
_diffrn_reflns_av_R_equivalents 0.0791
_diffrn_reflns_av_sigmaI/netI 0.1469
_diffrn_reflns_limit_h_max 8
_diffrn_reflns_limit_h_min -8
_diffrn_reflns_limit_k_max 11
_diffrn_reflns_limit_k_min -10
_diffrn_reflns_limit_l_max 10
_diffrn_reflns_limit_l_min -15
_diffrn_reflns_number 3767
_diffrn_reflns_theta_max 24.85
_diffrn_reflns_theta_min 2.18
_exptl_absorpt_coefficient_mu 0.099
_exptl_absorpt_correction_T_max 1.369
_exptl_absorpt_correction_T_min 1.098
_exptl_absorpt_correction_type 'Empirical, DIFABS'
_exptl_crystal_density_diffrn 1.285
_exptl_crystal_F_000 380
_refine_diff_density_max 0.228
_refine_diff_density_min -0.176
_refine_diff_density_rms 0.051
_refine_ls_extinction_method none
_refine_ls_goodness_of_fit_all 0.648
_refine_ls_goodness_of_fit_obs 0.852
_refine_ls_matrix_type full
_refine_ls_number_parameters 241
_refine_ls_number_reflns 2431
_refine_ls_number_restraints 0
_refine_ls_restrained_S_all 0.648
_refine_ls_restrained_S_obs 0.852
_refine_ls_R_factor_all 0.0783
_refine_ls_R_factor_obs 0.0429
_refine_ls_shift/esd_max 0.001
_refine_ls_shift/esd_mean 0.000
_refine_ls_structure_factor_coef Fsqd
_refine_ls_weighting_details 'w=1/[\s^2^(Fo^2^)+(0.0443P)^2^+0.0000P] where P=(Fo^2^+2Fc^2^)/3'
_refine_ls_weighting_scheme calc
_refine_ls_wR_factor_all 0.1054
_refine_ls_wR_factor_obs 0.0975
_reflns_number_observed 1311
_reflns_number_total 2431
_reflns_observed_criterion >2sigma(I)
_cod_data_source_file 902966Dsup1.cif
_cod_data_source_block 3h
_cod_depositor_comments
;
The following automatic conversions were performed:

'_symmetry_cell_setting' value 'Triclinic' changed to 'triclinic'
according to /home/saulius/struct/CIF-dictionaries/cif_core.dic
dictionary named 'cif_core.dic' version 2.4.2 from 2011-04-26.

Automatic conversion script
Id: cif_fix_values 1891 2012-01-12 08:04:46Z andrius 

The following automatic conversions were performed:

'_refine_ls_weighting_scheme' value 'calc
w=1/[\s^2^(Fo^2^)+(0.0443P)^2^+0.0000P] where P=(Fo^2^+2Fc^2^)/3' was
changed to 'calc'. New tag '_refine_ls_weighting_details' was
created. The value of the new tag was set to
'w=1/[\s^2^(Fo^2^)+(0.0443P)^2^+0.0000P] where P=(Fo^2^+2Fc^2^)/3'.

Automatic conversion script
Id: cif_fix_values 3143 2015-03-26 13:38:13Z robertas 
;
_cod_original_sg_symbol_H-M P-1
_cod_database_code 7213079

loop_
_symmetry_equiv_pos_as_xyz
'x, y, z'
'-x, -y, -z'

loop_
_atom_site_aniso_label
_atom_site_aniso_U_11
_atom_site_aniso_U_22
_atom_site_aniso_U_33
_atom_site_aniso_U_23
_atom_site_aniso_U_13
_atom_site_aniso_U_12
F1 0.088(2) 0.0478(15) 0.0337(12) 0.0044(10) -0.0060(12) -0.0306(14)
F2 0.065(2) 0.0522(15) 0.0338(13) -0.0013(10) -0.0232(12) -0.0011(12)
O1 0.044(2) 0.031(2) 0.0286(15) -0.0118(12) -0.0062(12) 0.0034(12)
O2 0.0331(14) 0.0319(14) 0.0246(13) -0.0118(11) 0.0007(11) -0.0108(12)
O3 0.048(2) 0.040(2) 0.0275(14) -0.0149(12) 0.0057(12) -0.0149(13)
N1 0.032(2) 0.040(2) 0.030(2) -0.0085(14) -0.0019(14) -0.014(2)
C1 0.025(2) 0.030(2) 0.021(2) -0.008(2) -0.001(2) -0.007(2)
C2 0.043(2) 0.034(2) 0.021(2) -0.002(2) -0.003(2) -0.015(2)
C3 0.038(2) 0.028(2) 0.028(2) -0.005(2) -0.005(2) -0.013(2)
C4 0.030(2) 0.026(2) 0.020(2) -0.007(2) -0.004(2) -0.008(2)
C5 0.028(2) 0.029(2) 0.027(2) -0.009(2) -0.002(2) -0.011(2)
C6 0.035(2) 0.036(2) 0.032(2) -0.008(2) -0.009(2) -0.007(2)
C7 0.045(3) 0.035(2) 0.038(2) -0.016(2) -0.001(2) -0.007(2)
C8 0.046(3) 0.049(3) 0.027(2) -0.015(2) 0.008(2) -0.023(2)
C9 0.044(3) 0.046(2) 0.029(2) -0.006(2) -0.003(2) -0.021(2)
C10 0.037(2) 0.029(2) 0.025(2) -0.005(2) -0.006(2) -0.007(2)
C11 0.038(2) 0.027(2) 0.021(2) -0.000(2) -0.005(2) -0.010(2)
C12 0.038(2) 0.024(2) 0.027(2) -0.009(2) -0.003(2) -0.010(2)
C13 0.033(2) 0.030(2) 0.023(2) -0.008(2) -0.001(2) -0.008(2)
C14 0.031(2) 0.023(2) 0.021(2) -0.006(2) -0.002(2) -0.006(2)
C15 0.046(3) 0.034(3) 0.028(2) -0.009(2) -0.002(2) -0.013(2)
C16 0.033(2) 0.027(2) 0.026(2) -0.007(2) -0.006(2) -0.005(2)
C17 0.041(2) 0.036(2) 0.046(2) -0.006(2) -0.010(2) -0.016(2)
C18 0.054(3) 0.038(3) 0.116(4) -0.004(3) -0.034(3) -0.006(2)
C19 0.040(3) 0.075(3) 0.040(2) -0.020(2) 0.010(2) -0.028(2)
C20 0.093(4) 0.195(6) 0.027(3) -0.009(3) -0.007(3) -0.083(4)

loop_
_atom_site_label
_atom_site_type_symbol
_atom_site_fract_x
_atom_site_fract_y
_atom_site_fract_z
_atom_site_U_iso_or_equiv
_atom_site_thermal_displace_type
_atom_site_occupancy
_atom_site_calc_flag
_atom_site_refinement_flags
F1 F 0.1206(3) 0.1108(2) 1.00410(14) 0.0560(7) Uani 1 d .
F2 F 0.3866(3) 0.1469(2) 0.99773(14) 0.0525(6) Uani 1 d .
O1 O -0.0468(3) 0.4888(2) 0.8277(2) 0.0374(7) Uani 1 d .
O2 O 0.3355(3) 0.3536(2) 0.83792(15) 0.0297(6) Uani 1 d .
O3 O 0.2183(3) 0.5073(2) 0.9645(2) 0.0392(7) Uani 1 d .
N1 N 0.4536(4) 0.5352(3) 0.8309(2) 0.0330(8) Uani 1 d .
C1 C 0.0652(4) 0.2815(3) 0.7308(2) 0.0255(8) Uani 1 d .
C2 C 0.0754(5) 0.1414(4) 0.7245(2) 0.0323(9) Uani 1 d .
H2 H 0.0509(5) 0.0824(4) 0.7860(2) 0.039 Uiso 1 calc R
C3 C 0.1210(4) 0.0855(4) 0.6291(2) 0.0307(9) Uani 1 d .
H3 H 0.1267(4) -0.0110(4) 0.6265(2) 0.037 Uiso 1 calc R
C4 C 0.1582(4) 0.1682(3) 0.5382(2) 0.0252(8) Uani 1 d .
C5 C 0.2127(5) 0.1071(3) 0.4359(2) 0.0274(9) Uani 1 d .
C6 C 0.3362(5) -0.0309(4) 0.4246(3) 0.0341(9) Uani 1 d .
H6 H 0.3839(5) -0.0861(4) 0.4826(3) 0.041 Uiso 1 calc R
C7 C 0.3906(5) -0.0891(4) 0.3298(3) 0.0403(10) Uani 1 d .
H7 H 0.4750(5) -0.1832(4) 0.3232(3) 0.048 Uiso 1 calc R
C8 C 0.3214(5) -0.0095(4) 0.2458(3) 0.0397(10) Uani 1 d .
H8 H 0.3588(5) -0.0489(4) 0.1809(3) 0.048 Uiso 1 calc R
C9 C 0.1973(5) 0.1280(4) 0.2550(3) 0.0379(10) Uani 1 d .
H9 H 0.1480(5) 0.1822(4) 0.1971(3) 0.045 Uiso 1 calc R
C10 C 0.1463(5) 0.1854(4) 0.3499(2) 0.0311(9) Uani 1 d .
H10 H 0.0640(5) 0.2803(4) 0.3558(2) 0.037 Uiso 1 calc R
C11 C 0.1434(4) 0.3113(3) 0.5445(2) 0.0290(9) Uani 1 d .
H11 H 0.1645(4) 0.3711(3) 0.4830(2) 0.035 Uiso 1 calc R
C12 C 0.0981(4) 0.3667(3) 0.6400(2) 0.0292(9) Uani 1 d .
H12 H 0.0896(4) 0.4637(3) 0.6431(2) 0.035 Uiso 1 calc R
C13 C 0.0245(5) 0.3361(3) 0.8371(2) 0.0295(9) Uani 1 d .
H13 H -0.0725(5) 0.2969(3) 0.8842(2) 0.035 Uiso 1 calc R
C14 C 0.1974(5) 0.2894(3) 0.8824(2) 0.0253(8) Uani 1 d .
C15 C 0.2331(6) 0.1884(4) 0.9571(3) 0.0357(10) Uani 1 d .
C16 C 0.3273(5) 0.4724(3) 0.8839(2) 0.0293(9) Uani 1 d .
C17 C 0.4599(5) 0.6633(4) 0.8714(3) 0.0395(10) Uani 1 d .
H17A H 0.5904(5) 0.6672(4) 0.8532(3) 0.047 Uiso 1 calc R
H17B H 0.4246(5) 0.6532(4) 0.9477(3) 0.047 Uiso 1 calc R
C18 C 0.3345(6) 0.8014(4) 0.8319(3) 0.0685(14) Uani 1 d .
H18A H 0.3389(27) 0.8801(5) 0.8663(14) 0.103 Uiso 1 calc R
H18B H 0.2056(8) 0.7970(10) 0.8462(17) 0.103 Uiso 1 calc R
H18C H 0.3765(21) 0.8177(13) 0.7571(5) 0.103 Uiso 1 calc R
C19 C 0.5743(5) 0.4898(4) 0.7333(3) 0.0507(12) Uani 1 d .
H19A H 0.6189(5) 0.3838(4) 0.7377(3) 0.061 Uiso 1 calc R
H19B H 0.6855(5) 0.5234(4) 0.7223(3) 0.061 Uiso 1 calc R
C20 C 0.4808(7) 0.5445(6) 0.6410(3) 0.096(2) Uani 1 d .
H20A H 0.5710(15) 0.5113(30) 0.5781(4) 0.144 Uiso 1 calc R
H20B H 0.4371(41) 0.6495(6) 0.6354(15) 0.144 Uiso 1 calc R
H20C H 0.3738(29) 0.5082(29) 0.6495(12) 0.144 Uiso 1 calc R
H1 H -0.1014(53) 0.5165(39) 0.8922(28) 0.073(14) Uiso 1 d .

loop_
_atom_type_symbol
_atom_type_description
_atom_type_scat_dispersion_real
_atom_type_scat_dispersion_imag
_atom_type_scat_source
C C 0.0033 0.0016 'International Tables Vol C Tables 4.2.6.8 and 6.1.1.4'
H H 0.0000 0.0000 'International Tables Vol C Tables 4.2.6.8 and 6.1.1.4'
N N 0.0061 0.0033 'International Tables Vol C Tables 4.2.6.8 and 6.1.1.4'
O O 0.0106 0.0060 'International Tables Vol C Tables 4.2.6.8 and 6.1.1.4'
F F 0.0171 0.0103 'International Tables Vol C Tables 4.2.6.8 and 6.1.1.4'

loop_
_geom_angle_atom_site_label_1
_geom_angle_atom_site_label_2
_geom_angle_atom_site_label_3
_geom_angle
C13 O1 H1 107.1(23)
C14 O2 C16 115.6(2)
C16 N1 C19 123.4(3)
C16 N1 C17 117.2(3)
C19 N1 C17 119.2(3)
C2 C1 C12 118.7(3)
C2 C1 C13 119.1(3)
C12 C1 C13 122.1(3)
C1 C2 C3 120.8(3)
C1 C2 H2 119.6(2)
C3 C2 H2 119.6(2)
C4 C3 C2 121.0(3)
C4 C3 H3 119.5(2)
C2 C3 H3 119.5(2)
C3 C4 C11 118.1(3)
C3 C4 C5 121.1(3)
C11 C4 C5 120.9(3)
C10 C5 C6 118.1(3)
C10 C5 C4 121.7(3)
C6 C5 C4 120.2(3)
C7 C6 C5 121.1(3)
C7 C6 H6 119.4(2)
C5 C6 H6 119.4(2)
C8 C7 C6 119.6(3)
C8 C7 H7 120.2(2)
C6 C7 H7 120.2(2)
C7 C8 C9 120.5(3)
C7 C8 H8 119.7(2)
C9 C8 H8 119.7(2)
C8 C9 C10 119.2(4)
C8 C9 H9 120.4(2)
C10 C9 H9 120.4(2)
C5 C10 C9 121.4(3)
C5 C10 H10 119.3(2)
C9 C10 H10 119.3(2)
C12 C11 C4 120.7(3)
C12 C11 H11 119.6(2)
C4 C11 H11 119.6(2)
C1 C12 C11 120.6(3)
C1 C12 H12 119.7(2)
C11 C12 H12 119.7(2)
O1 C13 C14 109.8(3)
O1 C13 C1 109.2(3)
C14 C13 C1 111.1(3)
O1 C13 H13 108.9(2)
C14 C13 H13 108.9(2)
C1 C13 H13 108.9(2)
C15 C14 O2 117.2(3)
C15 C14 C13 125.5(4)
O2 C14 C13 117.2(3)
C14 C15 F2 125.6(4)
C14 C15 F1 124.9(4)
F2 C15 F1 109.5(3)
O3 C16 N1 126.8(3)
O3 C16 O2 121.5(3)
N1 C16 O2 111.6(3)
N1 C17 C18 114.4(3)
N1 C17 H17A 108.7(2)
C18 C17 H17A 108.7(2)
N1 C17 H17B 108.7(2)
C18 C17 H17B 108.7(2)
H17A C17 H17B 107.6
C17 C18 H18A 109.5(2)
C17 C18 H18B 109.5(2)
H18A C18 H18B 109.5
C17 C18 H18C 109.5(2)
H18A C18 H18C 109.5
H18B C18 H18C 109.5
N1 C19 C20 114.1(3)
N1 C19 H19A 108.7(2)
C20 C19 H19A 108.7(2)
N1 C19 H19B 108.7(2)
C20 C19 H19B 108.7(2)
H19A C19 H19B 107.6
C19 C20 H20A 109.5(2)
C19 C20 H20B 109.5(3)
H20A C20 H20B 109.5
C19 C20 H20C 109.5(2)
H20A C20 H20C 109.5
H20B C20 H20C 109.5

loop_
_geom_bond_atom_site_label_1
_geom_bond_atom_site_label_2
_geom_bond_distance
F1 C15 1.332(4)
F2 C15 1.330(4)
O1 C13 1.427(4)
O1 H1 0.91(3)
O2 C14 1.386(4)
O2 C16 1.390(3)
O3 C16 1.219(3)
N1 C16 1.332(4)
N1 C19 1.453(4)
N1 C17 1.476(4)
C1 C2 1.382(4)
C1 C12 1.387(4)
C1 C13 1.526(4)
C2 C3 1.393(4)
C2 H2 0.95
C3 C4 1.382(4)
C3 H3 0.95
C4 C11 1.401(4)
C4 C5 1.494(4)
C5 C10 1.385(4)
C5 C6 1.394(4)
C6 C7 1.390(4)
C6 H6 0.95
C7 C8 1.375(5)
C7 H7 0.95
C8 C9 1.390(5)
C8 H8 0.95
C9 C10 1.390(4)
C9 H9 0.95
C10 H10 0.95
C11 C12 1.392(4)
C11 H11 0.95
C12 H12 0.95
C13 C14 1.495(4)
C13 H13 1.00
C14 C15 1.307(5)
C17 C18 1.493(5)
C17 H17A 0.99
C17 H17B 0.99
C18 H18A 0.98
C18 H18B 0.98
C18 H18C 0.98
C19 C20 1.510(5)
C19 H19A 0.99
C19 H19B 0.99
C20 H20A 0.98
C20 H20B 0.98
C20 H20C 0.98

loop_
_geom_torsion_atom_site_label_1
_geom_torsion_atom_site_label_2
_geom_torsion_atom_site_label_3
_geom_torsion_atom_site_label_4
_geom_torsion
C12 C1 C2 C3 1.1(5)
C13 C1 C2 C3 -176.9(3)
C1 C2 C3 C4 0.3(5)
C2 C3 C4 C11 -1.8(5)
C2 C3 C4 C5 178.2(3)
C3 C4 C5 C10 140.4(3)
C11 C4 C5 C10 -39.6(5)
C3 C4 C5 C6 -40.9(5)
C11 C4 C5 C6 139.1(3)
C10 C5 C6 C7 -0.4(5)
C4 C5 C6 C7 -179.2(3)
C5 C6 C7 C8 -0.1(5)
C6 C7 C8 C9 -0.2(5)
C7 C8 C9 C10 1.1(5)
C6 C5 C10 C9 1.3(5)
C4 C5 C10 C9 -180.0(3)
C8 C9 C10 C5 -1.6(5)
C3 C4 C11 C12 1.9(5)
C5 C4 C11 C12 -178.1(3)
C2 C1 C12 C11 -1.0(5)
C13 C1 C12 C11 177.0(3)
C4 C11 C12 C1 -0.5(5)
C2 C1 C13 O1 -158.9(3)
C12 C1 C13 O1 23.2(4)
C2 C1 C13 C14 79.9(4)
C12 C1 C13 C14 -98.1(4)
C16 O2 C14 C15 -89.5(3)
C16 O2 C14 C13 93.7(3)
O1 C13 C14 C15 133.7(3)
C1 C13 C14 C15 -105.4(4)
O1 C13 C14 O2 -49.8(3)
C1 C13 C14 O2 71.1(3)
O2 C14 C15 F2 3.7(4)
C13 C14 C15 F2 -179.8(3)
O2 C14 C15 F1 -176.1(2)
C13 C14 C15 F1 0.4(5)
C19 N1 C16 O3 -177.8(3)
C17 N1 C16 O3 -2.1(5)
C19 N1 C16 O2 4.2(5)
C17 N1 C16 O2 179.9(3)
C14 O2 C16 O3 7.7(4)
C14 O2 C16 N1 -174.2(3)
C16 N1 C17 C18 -89.6(4)
C19 N1 C17 C18 86.3(4)
C16 N1 C19 C20 80.3(5)
C17 N1 C19 C20 -95.3(4)
